data_4123860
loop_
_publ_author_name
'R\"osler, Sina'
'Obenauf, Johannes'
'Kempe, Rhett'

_publ_section_title
;
 A Highly Active and Easily Accessible Cobalt Catalyst for Selective
 Hydrogenation of C&#x2550;O Bonds.
;
_journal_issue 25
_journal_name_full 'Journal of the American Chemical Society'
_journal_page_first 7998
_journal_page_last 8001
_journal_paper_doi 10.1021/jacs.5b04349
_journal_volume 137
_journal_year 2015
_chemical_formula_sum 'C26 H39 Co N7 P2'
_chemical_formula_weight 570.51
_chemical_name_systematic
;
 ?
;
_space_group_crystal_system monoclinic
_space_group_IT_number 14
_space_group_name_Hall '-P 2ybc'
_space_group_name_H-M_alt 'P 1 21/c 1'
_symmetry_space_group_name_Hall '-P 2ybc'
_symmetry_space_group_name_H-M 'P 1 21/c 1'
_atom_sites_solution_hydrogens geom
_audit_creation_method SHELXL-2014
_cell_angle_alpha 90
_cell_angle_beta 116.713(4)
_cell_angle_gamma 90
_cell_formula_units_Z 4
_cell_length_a 16.1656(9)
_cell_length_b 15.8476(6)
_cell_length_c 17.5006(9)
_cell_measurement_reflns_used 22878
_cell_measurement_temperature 133(2)
_cell_measurement_theta_max 26.29
_cell_measurement_theta_min 1.41
_cell_volume 4004.9(4)
_computing_cell_refinement STOE-XAREA
_computing_data_collection STOE-XAREA
_computing_data_reduction STOE-XAREA
_computing_structure_refinement 'SHELXL-2014 (Sheldrick, 2014)'
_computing_structure_solution Sir-97
_diffrn_ambient_temperature 133(2)
_diffrn_measured_fraction_theta_full 1.000
_diffrn_measured_fraction_theta_max 0.991
_diffrn_measurement_device_type STOE-IPDS-II
_diffrn_measurement_method omega-scan
_diffrn_radiation_type MoK\a
_diffrn_radiation_wavelength 0.71069
_diffrn_reflns_av_R_equivalents 0.0717
_diffrn_reflns_av_unetI/netI 0.0520
_diffrn_reflns_laue_measured_fraction_full 1.000
_diffrn_reflns_laue_measured_fraction_max 0.991
_diffrn_reflns_limit_h_max 20
_diffrn_reflns_limit_h_min -20
_diffrn_reflns_limit_k_max 19
_diffrn_reflns_limit_k_min -19
_diffrn_reflns_limit_l_max 21
_diffrn_reflns_limit_l_min -21
_diffrn_reflns_number 51176
_diffrn_reflns_point_group_measured_fraction_full 1.000
_diffrn_reflns_point_group_measured_fraction_max 0.991
_diffrn_reflns_theta_full 25.240
_diffrn_reflns_theta_max 26.278
_diffrn_reflns_theta_min 1.830
_exptl_absorpt_coefficient_mu 0.528
_exptl_absorpt_correction_T_max 0.9286
_exptl_absorpt_correction_T_min 0.8342
_exptl_absorpt_correction_type numerical
_exptl_crystal_colour red
_exptl_crystal_density_diffrn 0.946
_exptl_crystal_description block
_exptl_crystal_F_000 1204
_exptl_crystal_size_max 0.330
_exptl_crystal_size_mid 0.311
_exptl_crystal_size_min 0.218
_platon_squeeze_details
;
TITL j141mp in P2(1)/c
CELL   16.1656   15.8476   17.5006     90.00    116.71     90.00
SPGR P21/c
C101 0.039 0.747 0.078 !       3.60 eA-3
Q102 0.721 0.059 0.422 !       3.34 eA-3
C103 0.986 0.186 0.428 !       2.75 eA-3
C104 0.749 0.970 0.033 !       2.63 eA-3
C105 0.108 0.223 0.450 !       2.54 eA-3
C106 0.716 0.540 0.454 !       2.53 eA-3
C107 0.082 0.283 0.388 !       2.48 eA-3
C108 0.168 0.525 0.439 !       2.39 eA-3
C109 0.887 0.569 0.286 !       2.38 eA-3
C110 0.828 0.458 0.472 !       2.35 eA-3
C111 0.731 0.490 0.407 !       2.28 eA-3
C112 0.112 0.280 0.479 !       2.24 eA-3
Q113 0.642 0.057 0.375 !       2.22 eA-3
C114 0.037 0.244-0.004 !       2.15 eA-3
C115 0.999 0.191 0.364 !       2.08 eA-3
C116 0.894 0.620 0.340 !       1.99 eA-3
C117 0.992 0.831 0.089 !       1.83 eA-3
Q118 0.218 0.902 0.447 !       1.82 eA-3
C119 0.063 0.427 0.737 !       1.75 eA-3
C120 0.937 0.573 0.263 !       1.75 eA-3
Q121 0.608 0.989 0.247 !       1.65 eA-3
Q122 0.689 0.986 0.293 !       1.52 eA-3
C123 0.939 0.465 0.355 !       1.49 eA-3
C124 0.989 0.123 0.188 !       1.34 eA-3
C125 1.003 0.571 0.329 !       1.23 eA-3
C126 0.947 0.041 0.090 !       1.23 eA-3
C127 0.034 0.561 0.380 !       1.22 eA-3
C128 1.003 0.511 0.392 !       1.16 eA-3
C129 0.017 0.142 0.123 !       1.03 eA-3
C130 0.794 0.522 0.388 !       0.99 eA-3
C131 0.057 0.605 0.400 !       0.90 eA-3
Q132 0.223 0.987 0.396 !       0.88 eA-3
Q133 0.740 0.215 0.052 !       0.87 eA-3
C134 0.837 0.978 0.031 !       0.86 eA-3
Q135 0.720 0.175 0.356 !       0.83 eA-3
Q136 0.589 0.891 0.296 !       0.82 eA-3
Q137 0.298 0.896 0.481 !       0.79 eA-3
Q138 0.733 0.313 0.093 !       0.76 eA-3
Q139 0.464 0.925 0.098 !       0.76 eA-3
C140 0.152 0.462 0.427 !       0.76 eA-3
Q141 0.643 0.014 0.324 !       0.76 eA-3
Q142 0.282 0.450 0.050 !       0.74 eA-3
C143 0.033 0.604 0.457 !       0.73 eA-3
Q144 0.357 0.451 0.080 !       0.73 eA-3
Q145 0.640 0.576 0.214 !       0.73 eA-3
Q146 0.380 0.794 0.219 !       0.73 eA-3
Q147 0.705 0.015 0.358 !       0.71 eA-3
Q148 0.170 0.528 0.213 !       0.70 eA-3
Q149 0.743 0.625 0.081 !       0.69 eA-3
Q150 0.417 0.592 0.139 !       0.69 eA-3
Q151 0.719 0.092 0.361 !       0.67 eA-3
C152 0.171 0.027 0.261 !       0.66 eA-3
C153 0.967 0.371 0.459 !       0.66 eA-3
Q154 0.230 0.533 0.280 !       0.65 eA-3
Q155 0.220 0.775 0.171 !       0.64 eA-3
Q156 0.339 0.146 0.229 !       0.63 eA-3
Q157 0.795 0.201 0.379 !       0.63 eA-3
C158 0.925 0.006 0.140 !       0.62 eA-3
C159 0.149 0.039 0.142 !       0.61 eA-3
C160 0.117 0.412 0.455 !       0.61 eA-3
Q161 0.636 0.181 0.330 !       0.61 eA-3
Q162 0.698 0.780 0.065 !       0.60 eA-3
Q163 0.490 0.577 0.176 !       0.60 eA-3
Q164 0.467 0.191 0.281 !       0.59 eA-3
Q165 0.446 0.050 0.327 !       0.59 eA-3
C166 0.106 0.032 0.001 !       0.58 eA-3
Q167 0.344 0.374 0.191 !       0.58 eA-3
C168 0.239 0.019 0.172 !       0.58 eA-3
C169 0.056 0.238 0.140 !       0.58 eA-3
Q170 0.687 0.014 0.444 !       0.57 eA-3
C171 0.949 0.485 0.504 !       0.57 eA-3
C172 0.969 0.607 0.411 !       0.56 eA-3
Q173 0.779 0.936 0.283 !       0.56 eA-3
Q174 0.386 0.067 0.119 !       0.56 eA-3
Q175 0.475 0.574 0.389 !       0.56 eA-3
Q176 0.454 0.410 0.374 !       0.55 eA-3
Q177 0.703 0.312 0.287 !       0.55 eA-3
Q178 0.659 0.116 0.423 !       0.55 eA-3
Q179 0.751 0.548 0.064 !       0.54 eA-3
C180 0.869 0.461 0.424 !       0.54 eA-3
Q181 0.833 0.346 0.049 !       0.54 eA-3
Q182 0.174 0.375 0.156 !       0.54 eA-3
Q183 0.315 0.945 0.162 !       0.54 eA-3
C184 0.960 0.358 0.421 !       0.54 eA-3
Q185 0.694 0.677 0.033 !       0.54 eA-3
Q186 0.381 0.294 0.479 !       0.53 eA-3
Q187 0.342 0.577 0.062 !       0.53 eA-3
Q188 0.404 0.316 0.099 !       0.53 eA-3
Q189 0.434 0.859 0.466 !       0.53 eA-3
Q190 0.604 0.073 0.139 !       0.53 eA-3
C191 0.026 0.577 0.269 !       0.52 eA-3
Q192 0.905 0.326 0.132 !       0.51 eA-3
Q193 0.706 0.958 0.219 !       0.51 eA-3
C194 0.916 0.862 0.010 !       0.50 eA-3
C195 0.077 0.459 0.396 !       0.50 eA-3
;
_refine_diff_density_max 1.057
_refine_diff_density_min -0.605
_refine_diff_density_rms 0.078
_refine_ls_extinction_method none
_refine_ls_goodness_of_fit_ref 1.054
_refine_ls_hydrogen_treatment constr
_refine_ls_matrix_type full
_refine_ls_number_parameters 334
_refine_ls_number_reflns 8036
_refine_ls_number_restraints 0
_refine_ls_restrained_S_all 1.054
_refine_ls_R_factor_all 0.0890
_refine_ls_R_factor_gt 0.0615
_refine_ls_shift/su_max 0.000
_refine_ls_shift/su_mean 0.000
_refine_ls_structure_factor_coef Fsqd
_refine_ls_weighting_details 'w=1/[\s^2^(Fo^2^)+(0.0858P)^2^+4.5654P] where P=(Fo^2^+2Fc^2^)/3'
_refine_ls_weighting_scheme calc
_refine_ls_wR_factor_gt 0.1630
_refine_ls_wR_factor_ref 0.1733
_reflns_Friedel_coverage 0.000
_reflns_number_gt 5709
_reflns_number_total 8036
_reflns_threshold_expression 'I > 2\s(I)'
_cod_data_source_file ja5b04349_si_002.cif
_cod_data_source_block shelx
_cod_depositor_comments 'Adding full bibliography for 4123856--4123860.cif.'
_cod_database_code 4123860
_shelx_space_group_comment
;
The symmetry employed for this shelxl refinement is uniquely defined
by the following loop, which should always be used as a source of
symmetry information in preference to the above space-group names.
They are only intended as comments.
;
_shelxl_version_number 2014-3
_platon_squeeze_void_probe_radius 1.20

loop_
_space_group_symop_operation_xyz
'x, y, z'
'-x, y+1/2, -z+1/2'
'-x, -y, -z'
'x, -y-1/2, z-1/2'

loop_
_atom_site_label
_atom_site_type_symbol
_atom_site_fract_x
_atom_site_fract_y
_atom_site_fract_z
_atom_site_U_iso_or_equiv
_atom_site_adp_type
_atom_site_occupancy
_atom_site_site_symmetry_order
_atom_site_calc_flag
_atom_site_refinement_flags_posn
_atom_site_refinement_flags_adp
Co1 Co 0.68067(3) 0.06166(3) 0.38718(3) 0.02532(15) Uani 1 1 d . .
P1 P 0.65090(7) -0.02439(6) 0.27654(6) 0.0280(2) Uani 1 1 d . .
P2 P 0.74045(7) 0.10398(6) 0.52200(6) 0.0305(2) Uani 1 1 d . .
N1 N 0.6831(2) -0.04419(18) 0.44098(19) 0.0263(7) Uani 1 1 d . .
N4 N 0.6384(2) -0.1889(2) 0.4278(2) 0.0328(7) Uani 1 1 d . .
N2 N 0.7372(2) 0.0192(2) 0.5772(2) 0.0353(8) Uani 1 1 d . .
N5 N 0.7034(2) -0.1232(2) 0.5642(2) 0.0331(7) Uani 1 1 d . .
N7 N 0.5452(2) 0.08762(19) 0.34575(19) 0.0266(7) Uani 1 1 d . .
C1 C 0.6498(3) -0.1156(2) 0.3926(2) 0.0283(8) Uani 1 1 d . .
N3 N 0.6251(2) -0.1143(2) 0.3094(2) 0.0323(7) Uani 1 1 d . .
C2 C 0.6665(3) -0.1875(2) 0.5106(3) 0.0334(9) Uani 1 1 d . .
C3 C 0.7085(3) -0.0492(2) 0.5281(2) 0.0303(8) Uani 1 1 d . .
C21 C 0.5169(3) 0.1599(2) 0.3004(2) 0.0280(8) Uani 1 1 d . .
N6 N 0.6774(2) 0.17030(19) 0.3360(2) 0.0277(7) Uani 1 1 d . .
C23 C 0.5810(3) 0.2855(3) 0.2565(3) 0.0363(9) Uani 1 1 d . .
H23 H 0.5211 0.3100 0.2283 0.044 Uiso 1 1 calc R U
C22 C 0.5930(3) 0.2077(2) 0.2964(2) 0.0293(8) Uani 1 1 d . .
C20 C 0.4259(3) 0.1868(3) 0.2640(3) 0.0370(9) Uani 1 1 d . .
H20 H 0.4075 0.2374 0.2316 0.044 Uiso 1 1 calc R U
C14 C 0.5484(3) -0.0014(3) 0.1748(2) 0.0346(9) Uani 1 1 d . .
H14 H 0.4978 0.0165 0.1893 0.041 Uiso 1 1 calc R U
C26 C 0.7501(3) 0.2117(2) 0.3370(3) 0.0334(9) Uani 1 1 d . .
H26 H 0.8095 0.1862 0.3645 0.040 Uiso 1 1 calc R U
C17 C 0.4819(3) 0.0407(2) 0.3559(2) 0.0288(8) Uani 1 1 d . .
H17 H 0.5008 -0.0110 0.3865 0.035 Uiso 1 1 calc R U
C8 C 0.6910(3) 0.1890(3) 0.5606(3) 0.0413(10) Uani 1 1 d . .
H8 H 0.7252 0.1888 0.6245 0.050 Uiso 1 1 calc R U
C18 C 0.3903(3) 0.0647(3) 0.3236(3) 0.0369(9) Uani 1 1 d . .
H18 H 0.3474 0.0314 0.3338 0.044 Uiso 1 1 calc R U
C19 C 0.3625(3) 0.1374(3) 0.2765(3) 0.0442(11) Uani 1 1 d . .
H19 H 0.2993 0.1540 0.2523 0.053 Uiso 1 1 calc R U
C11 C 0.7445(3) -0.0500(3) 0.2460(3) 0.0416(10) Uani 1 1 d . .
H11 H 0.7147 -0.0681 0.1847 0.050 Uiso 1 1 calc R U
C25 C 0.7423(3) 0.2895(3) 0.2998(3) 0.0425(10) Uani 1 1 d . .
H25 H 0.7957 0.3174 0.3028 0.051 Uiso 1 1 calc R U
C5 C 0.8637(3) 0.1310(3) 0.5637(3) 0.0454(11) Uani 1 1 d . .
H5 H 0.8693 0.1824 0.5333 0.055 Uiso 1 1 calc R U
C4 C 0.6551(3) -0.2678(3) 0.5502(3) 0.0458(11) Uani 1 1 d . .
H4A H 0.6004 -0.2636 0.5603 0.069 Uiso 1 1 calc R U
H4B H 0.7102 -0.2773 0.6046 0.069 Uiso 1 1 calc R U
H4C H 0.6474 -0.3151 0.5114 0.069 Uiso 1 1 calc R U
C24 C 0.6561(3) 0.3270(3) 0.2580(3) 0.0404(10) Uani 1 1 d . .
H24 H 0.6492 0.3803 0.2310 0.048 Uiso 1 1 calc R U
C6 C 0.9120(3) 0.0575(4) 0.5437(4) 0.0558(13) Uani 1 1 d . .
H6A H 0.9789 0.0680 0.5699 0.084 Uiso 1 1 calc R U
H6B H 0.8883 0.0522 0.4816 0.084 Uiso 1 1 calc R U
H6C H 0.9000 0.0051 0.5668 0.084 Uiso 1 1 calc R U
C10 C 0.7050(4) 0.2750(3) 0.5307(3) 0.0551(13) Uani 1 1 d . .
H10A H 0.6782 0.2754 0.4681 0.083 Uiso 1 1 calc R U
H10B H 0.7714 0.2872 0.5551 0.083 Uiso 1 1 calc R U
H10C H 0.6745 0.3179 0.5495 0.083 Uiso 1 1 calc R U
C15 C 0.5136(4) -0.0802(3) 0.1171(3) 0.0457(11) Uani 1 1 d . .
H15A H 0.4555 -0.0668 0.0666 0.068 Uiso 1 1 calc R U
H15B H 0.5028 -0.1262 0.1491 0.068 Uiso 1 1 calc R U
H15C H 0.5602 -0.0978 0.0990 0.068 Uiso 1 1 calc R U
C13 C 0.8029(4) -0.1217(4) 0.2988(4) 0.0672(16) Uani 1 1 d . .
H13A H 0.8496 -0.1361 0.2797 0.101 Uiso 1 1 calc R U
H13B H 0.7635 -0.1709 0.2921 0.101 Uiso 1 1 calc R U
H13C H 0.8338 -0.1050 0.3592 0.101 Uiso 1 1 calc R U
C16 C 0.5647(4) 0.0713(3) 0.1262(3) 0.0536(13) Uani 1 1 d . .
H16A H 0.6078 0.0533 0.1040 0.080 Uiso 1 1 calc R U
H16B H 0.5911 0.1194 0.1648 0.080 Uiso 1 1 calc R U
H16C H 0.5058 0.0880 0.0784 0.080 Uiso 1 1 calc R U
C12 C 0.8039(4) 0.0263(4) 0.2539(4) 0.0656(15) Uani 1 1 d . .
H12A H 0.8454 0.0368 0.3144 0.098 Uiso 1 1 calc R U
H12B H 0.7641 0.0757 0.2294 0.098 Uiso 1 1 calc R U
H12C H 0.8406 0.0160 0.2230 0.098 Uiso 1 1 calc R U
C9 C 0.5900(3) 0.1717(3) 0.5366(3) 0.0487(12) Uani 1 1 d . .
H9A H 0.5702 0.2075 0.5710 0.073 Uiso 1 1 calc R U
H9B H 0.5824 0.1122 0.5476 0.073 Uiso 1 1 calc R U
H9C H 0.5521 0.1841 0.4758 0.073 Uiso 1 1 calc R U
C7 C 0.9102(4) 0.1488(4) 0.6609(3) 0.0652(15) Uani 1 1 d . .
H7A H 0.9006 0.1005 0.6910 0.098 Uiso 1 1 calc R U
H7B H 0.8827 0.1994 0.6723 0.098 Uiso 1 1 calc R U
H7C H 0.9767 0.1577 0.6809 0.098 Uiso 1 1 calc R U

loop_
_atom_site_aniso_label
_atom_site_aniso_U_11
_atom_site_aniso_U_22
_atom_site_aniso_U_33
_atom_site_aniso_U_23
_atom_site_aniso_U_13
_atom_site_aniso_U_12
Co1 0.0333(3) 0.0200(2) 0.0268(3) 0.0007(2) 0.0172(2) -0.0006(2)
P1 0.0382(5) 0.0242(5) 0.0263(5) -0.0001(4) 0.0186(4) -0.0003(4)
P2 0.0390(6) 0.0257(5) 0.0293(5) -0.0020(4) 0.0175(4) -0.0028(4)
N1 0.0354(17) 0.0212(16) 0.0237(15) 0.0029(12) 0.0147(13) 0.0006(12)
N4 0.0426(19) 0.0229(16) 0.0354(18) 0.0009(14) 0.0197(15) -0.0016(14)
N2 0.049(2) 0.0294(18) 0.0325(18) -0.0034(14) 0.0226(16) -0.0073(15)
N5 0.0432(19) 0.0261(17) 0.0330(18) 0.0055(14) 0.0197(15) -0.0001(14)
N7 0.0354(17) 0.0221(15) 0.0247(15) 0.0013(12) 0.0156(14) -0.0008(12)
C1 0.0298(19) 0.0216(18) 0.033(2) 0.0004(15) 0.0137(16) -0.0009(15)
N3 0.047(2) 0.0230(16) 0.0297(17) -0.0011(13) 0.0195(15) -0.0025(14)
C2 0.043(2) 0.0240(19) 0.039(2) 0.0063(17) 0.0231(19) 0.0010(16)
C3 0.035(2) 0.029(2) 0.0279(19) 0.0041(15) 0.0155(16) 0.0018(16)
C21 0.039(2) 0.0264(19) 0.0257(19) -0.0002(15) 0.0208(17) 0.0013(16)
N6 0.0395(18) 0.0227(15) 0.0275(16) -0.0033(13) 0.0208(14) -0.0055(13)
C23 0.048(2) 0.031(2) 0.035(2) 0.0076(17) 0.0235(19) 0.0053(18)
C22 0.040(2) 0.027(2) 0.0281(19) -0.0007(15) 0.0216(17) 0.0017(16)
C20 0.043(2) 0.026(2) 0.048(2) 0.0059(18) 0.026(2) 0.0048(17)
C14 0.046(2) 0.036(2) 0.0205(18) 0.0004(16) 0.0142(17) 0.0046(18)
C26 0.038(2) 0.028(2) 0.038(2) 0.0014(17) 0.0200(18) -0.0008(16)
C17 0.041(2) 0.0221(18) 0.0304(19) -0.0007(15) 0.0219(17) -0.0019(15)
C8 0.054(3) 0.036(2) 0.038(2) -0.0100(19) 0.025(2) 0.003(2)
C18 0.039(2) 0.032(2) 0.048(2) -0.0061(19) 0.027(2) -0.0033(18)
C19 0.039(2) 0.038(2) 0.062(3) 0.002(2) 0.029(2) 0.0063(19)
C11 0.048(3) 0.042(3) 0.043(2) -0.008(2) 0.028(2) 0.000(2)
C25 0.051(3) 0.036(2) 0.050(3) -0.002(2) 0.031(2) -0.015(2)
C5 0.045(3) 0.049(3) 0.041(2) -0.008(2) 0.019(2) -0.012(2)
C4 0.061(3) 0.032(2) 0.049(3) 0.014(2) 0.029(2) -0.001(2)
C24 0.053(3) 0.028(2) 0.043(2) 0.0112(18) 0.024(2) 0.0019(19)
C6 0.042(3) 0.064(3) 0.059(3) -0.004(3) 0.020(2) 0.002(2)
C10 0.087(4) 0.030(2) 0.058(3) -0.008(2) 0.042(3) 0.002(2)
C15 0.063(3) 0.045(3) 0.028(2) -0.0007(19) 0.020(2) -0.002(2)
C13 0.061(3) 0.063(4) 0.089(4) 0.007(3) 0.045(3) 0.017(3)
C16 0.080(4) 0.044(3) 0.038(2) 0.007(2) 0.028(3) 0.000(2)
C12 0.072(4) 0.069(4) 0.085(4) -0.006(3) 0.060(3) -0.009(3)
C9 0.049(3) 0.058(3) 0.044(3) -0.010(2) 0.026(2) 0.007(2)
C7 0.059(3) 0.075(4) 0.052(3) -0.021(3) 0.016(3) -0.019(3)

loop_
_atom_type_symbol
_atom_type_description
_atom_type_scat_dispersion_real
_atom_type_scat_dispersion_imag
_atom_type_scat_source
C C 0.0033 0.0016 'International Tables Vol C Tables 4.2.6.8 and 6.1.1.4'
H H 0.0000 0.0000 'International Tables Vol C Tables 4.2.6.8 and 6.1.1.4'
N N 0.0061 0.0033 'International Tables Vol C Tables 4.2.6.8 and 6.1.1.4'
P P 0.1023 0.0942 'International Tables Vol C Tables 4.2.6.8 and 6.1.1.4'
Co Co 0.3494 0.9721 'International Tables Vol C Tables 4.2.6.8 and 6.1.1.4'

loop_
_geom_angle_atom_site_label_1
_geom_angle_atom_site_label_2
_geom_angle_atom_site_label_3
_geom_angle
N1 Co1 N6 178.01(13)
N1 Co1 N7 97.76(13)
N6 Co1 N7 81.52(13)
N1 Co1 P2 80.72(9)
N6 Co1 P2 97.59(10)
N7 Co1 P2 101.82(9)
N1 Co1 P1 80.81(9)
N6 Co1 P1 101.05(9)
N7 Co1 P1 92.11(9)
P2 Co1 P1 158.18(4)
N3 P1 C14 104.38(18)
N3 P1 C11 106.02(19)
C14 P1 C11 105.0(2)
N3 P1 Co1 102.32(12)
C14 P1 Co1 117.75(14)
C11 P1 Co1 119.67(15)
N2 P2 C5 105.5(2)
N2 P2 C8 104.13(19)
C5 P2 C8 104.8(2)
N2 P2 Co1 105.13(12)
C5 P2 Co1 111.70(15)
C8 P2 Co1 123.96(15)
C1 N1 C3 118.1(3)
C1 N1 Co1 120.3(2)
C3 N1 Co1 121.3(2)
C2 N4 C1 115.7(3)
C3 N2 P2 112.0(3)
C2 N5 C3 115.9(3)
C17 N7 C21 118.1(3)
C17 N7 Co1 127.6(3)
C21 N7 Co1 114.3(2)
N3 C1 N4 118.2(3)
N3 C1 N1 120.5(3)
N4 C1 N1 121.3(3)
C1 N3 P1 113.3(3)
N4 C2 N5 128.0(4)
N4 C2 C4 116.3(4)
N5 C2 C4 115.7(4)
N2 C3 N5 118.8(3)
N2 C3 N1 120.4(3)
N5 C3 N1 120.7(3)
N7 C21 C20 122.8(3)
N7 C21 C22 113.2(3)
C20 C21 C22 124.0(3)
C26 N6 C22 117.8(3)
C26 N6 Co1 126.2(3)
C22 N6 Co1 115.9(2)
C24 C23 C22 119.6(4)
N6 C22 C23 121.7(4)
N6 C22 C21 114.9(3)
C23 C22 C21 123.4(4)
C21 C20 C19 117.7(4)
C16 C14 C15 110.5(3)
C16 C14 P1 112.5(3)
C15 C14 P1 112.1(3)
N6 C26 C25 122.8(4)
N7 C17 C18 122.3(4)
C10 C8 C9 112.2(4)
C10 C8 P2 112.0(3)
C9 C8 P2 110.9(3)
C19 C18 C17 118.7(4)
C18 C19 C20 120.3(4)
C13 C11 C12 110.6(5)
C13 C11 P1 110.8(3)
C12 C11 P1 111.4(3)
C26 C25 C24 119.5(4)
C6 C5 C7 110.2(4)
C6 C5 P2 107.9(3)
C7 C5 P2 112.6(3)
C23 C24 C25 118.5(4)

loop_
_geom_bond_atom_site_label_1
_geom_bond_atom_site_label_2
_geom_bond_distance
Co1 N1 1.915(3)
Co1 N6 1.931(3)
Co1 N7 2.015(3)
Co1 P2 2.2137(11)
Co1 P1 2.2367(11)
P1 N3 1.658(3)
P1 C14 1.843(4)
P1 C11 1.863(4)
P2 N2 1.669(3)
P2 C5 1.837(5)
P2 C8 1.843(4)
N1 C1 1.370(5)
N1 C3 1.392(5)
N4 C2 1.308(5)
N4 C1 1.367(5)
N2 C3 1.331(5)
N5 C2 1.331(5)
N5 C3 1.352(5)
N7 C17 1.340(5)
N7 C21 1.351(5)
C1 N3 1.326(5)
C2 C4 1.500(5)
C21 C20 1.381(6)
C21 C22 1.473(5)
N6 C26 1.339(5)
N6 C22 1.358(5)
C23 C24 1.370(6)
C23 C22 1.388(5)
C20 C19 1.383(6)
C14 C16 1.524(6)
C14 C15 1.546(6)
C26 C25 1.373(6)
C17 C18 1.380(6)
C8 C10 1.513(6)
C8 C9 1.517(6)
C18 C19 1.369(6)
C11 C13 1.502(7)
C11 C12 1.511(7)
C25 C24 1.382(6)
C5 C6 1.528(7)
C5 C7 1.545(7)

loop_
_platon_squeeze_void_nr
_platon_squeeze_void_average_x
_platon_squeeze_void_average_y
_platon_squeeze_void_average_z
_platon_squeeze_void_volume
_platon_squeeze_void_count_electrons
_platon_squeeze_void_content
1 0.000 -0.012 0.001 1422 394 ' '
